data_7060204
loop_
_publ_author_name
'Miura, Youhei'
'Kobayashi, Kotaro'
'Yoshioka, Naoki'

_publ_section_title
;
 V-shaped fluorophores with a 1-methyl-4,5-bis(arylethynyl)imidazole
 skeleton displaying solid-state fluorescence, acid responsiveness, and
 remarkable fluorescence solvatochromism
;
_journal_issue 2
_journal_name_full 'New Journal of Chemistry'
_journal_page_first 898
_journal_page_last 905
_journal_paper_doi 10.1039/D0NJ05323F
_journal_volume 45
_journal_year 2021
_chemical_formula_moiety 'C21 H14 N2 O'
_chemical_formula_sum 'C21 H14 N2 O'
_chemical_formula_weight 310.34
_chemical_melting_point 435.5(5)
_chemical_name_systematic 4-phenyl-5-(4-formylphenylethynyl)-1-methylimidazole
_space_group_crystal_system monoclinic
_space_group_IT_number 14
_space_group_name_Hall '-P 2ybc'
_space_group_name_H-M_alt 'P 1 21/c 1'
_atom_sites_solution_hydrogens geom
_audit_update_record
;
2019-08-29 deposited with the CCDC.	2020-12-03 downloaded from the CCDC.
;
_cell_angle_alpha 90
_cell_angle_beta 119.2370(10)
_cell_angle_gamma 90
_cell_formula_units_Z 4
_cell_length_a 10.8306(3)
_cell_length_b 16.0766(5)
_cell_length_c 11.0441(3)
_cell_measurement_reflns_used 7866
_cell_measurement_temperature 273.(2)
_cell_measurement_theta_max 25.0289
_cell_measurement_theta_min 2.4640
_cell_volume 1678.01(9)
_computing_cell_refinement 'SAINT V8.37A (Bruker AXS Inc., 2015)'
_computing_data_reduction 'SAINT V8.37A (Bruker AXS Inc., 2015)'
_computing_structure_refinement 'SHELXL-2014/7 (Sheldrick, 2014)'
_diffrn_ambient_temperature 273.(2)
_diffrn_detector_area_resol_mean 7.4074
_diffrn_measured_fraction_theta_full 0.985
_diffrn_measured_fraction_theta_max 0.985
_diffrn_measurement_device_type 'Bruker D8 Venture'
_diffrn_measurement_method '\f and \w scans'
_diffrn_radiation_monochromator 'multilayered confocal mirror'
_diffrn_radiation_type MoK\a
_diffrn_radiation_wavelength 0.71073
_diffrn_reflns_av_R_equivalents 0.0446
_diffrn_reflns_av_unetI/netI 0.0294
_diffrn_reflns_limit_h_max 12
_diffrn_reflns_limit_h_min -12
_diffrn_reflns_limit_k_max 19
_diffrn_reflns_limit_k_min -16
_diffrn_reflns_limit_l_max 13
_diffrn_reflns_limit_l_min -12
_diffrn_reflns_number 15906
_diffrn_reflns_theta_full 25.07
_diffrn_reflns_theta_max 25.07
_diffrn_reflns_theta_min 2.46
_exptl_absorpt_coefficient_mu 0.077
_exptl_absorpt_correction_T_max 0.99
_exptl_absorpt_correction_T_min 0.81
_exptl_absorpt_correction_type multi-scan
_exptl_absorpt_process_details 'SADABS V2014/5 (Bruker AXS Inc.)'
_exptl_crystal_colour 'clear pale yellow'
_exptl_crystal_density_diffrn 1.228
_exptl_crystal_density_method 'not measured'
_exptl_crystal_description plate
_exptl_crystal_F_000 648
_exptl_crystal_preparation Luminescent
_exptl_crystal_recrystallization_method 'Re-crystallisation from solvent: Dichloromethane/Hexane'
_exptl_crystal_size_max 0.486
_exptl_crystal_size_mid 0.341
_exptl_crystal_size_min 0.124
_refine_diff_density_max 0.194
_refine_diff_density_min -0.206
_refine_ls_extinction_method none
_refine_ls_goodness_of_fit_ref 0.779
_refine_ls_hydrogen_treatment constr
_refine_ls_matrix_type full
_refine_ls_number_parameters 218
_refine_ls_number_reflns 2928
_refine_ls_number_restraints 0
_refine_ls_restrained_S_all 0.779
_refine_ls_R_factor_all 0.0532
_refine_ls_R_factor_gt 0.0433
_refine_ls_shift/su_max 0.000
_refine_ls_shift/su_mean 0.000
_refine_ls_structure_factor_coef Fsqd
_refine_ls_weighting_details 'w=1/[\s^2^(Fo^2^)+(0.1000P)^2^+0.6550P] where P=(Fo^2^+2Fc^2^)/3'
_refine_ls_weighting_scheme calc
_refine_ls_wR_factor_gt 0.1214
_refine_ls_wR_factor_ref 0.1382
_reflns_number_gt 2420
_reflns_number_total 2928
_reflns_threshold_expression 'I > 2\s(I)'
_cod_data_source_file d0nj05323f2.cif
_cod_data_source_block X190705KK_NMePhCHO
_cod_depositor_comments
;
The following automatic conversions were performed:

data item '_chemical_melting_point' value '435-436' was changed to
'435.5(5)' -- the average value was taken and precision was
estimated.

Automatic conversion script
Id: cif_fix_values 7556 2019-12-06 15:28:31Z antanas 

 Adding full bibliography for 7060201--7060208.cif.
;
_cod_original_cell_volume 1678.01(8)
_cod_database_code 7060204

loop_
_space_group_symop_operation_xyz
'x, y, z'
'-x, y+1/2, -z+1/2'
'-x, -y, -z'
'x, -y-1/2, z-1/2'

loop_
_atom_site_type_symbol
_atom_site_label
_atom_site_fract_x
_atom_site_fract_y
_atom_site_fract_z
_atom_site_U_iso_or_equiv
_atom_site_adp_type
_atom_site_calc_flag
_atom_site_refinement_flags_adp
_atom_site_refinement_flags_occupancy
_atom_site_refinement_flags_posn
_atom_site_occupancy
_atom_site_disorder_assembly
_atom_site_disorder_group
N N1 0.65585(14) 0.50323(8) 0.82147(13) 0.0525(3) Uani d . . . 1 . .
N N2 0.48335(14) 0.55962(9) 0.84776(13) 0.0553(4) Uani d . . . 1 . .
C C4 0.58662(15) 0.55756(9) 0.71272(14) 0.0446(3) Uani d . . . 1 . .
C C13 0.62173(15) 0.57150(10) 0.60754(15) 0.0479(4) Uani d . . . 1 . .
C C5 0.37707(16) 0.64879(10) 0.63975(16) 0.0521(4) Uani d . . . 1 . .
C C3 0.47964(15) 0.59138(9) 0.73070(14) 0.0467(4) Uani d . . . 1 . .
C C14 0.64734(15) 0.58568(10) 0.51543(15) 0.0508(4) Uani d . . . 1 . .
C C15 0.68308(15) 0.60307(10) 0.40992(14) 0.0482(4) Uani d . . . 1 . .
C C7 0.19372(15) 0.75372(10) 0.45873(15) 0.0498(4) Uani d . . . 1 . .
C C6 0.29205(16) 0.69582(10) 0.55697(16) 0.0539(4) Uani d . . . 1 . .
C C8 0.06121(16) 0.76607(11) 0.44717(17) 0.0564(4) Uani d . . . 1 . .
H H00B 0.0346 0.7355 0.5022 0.068 Uiso calc U . R 1 . .
C C16 0.79224(18) 0.55937(10) 0.40566(17) 0.0569(4) Uani d . . . 1 . .
H H00C 0.8396 0.5176 0.4701 0.068 Uiso calc U . R 1 . .
C C2 0.58958(18) 0.50739(11) 0.89769(16) 0.0575(4) Uani d . . . 1 . .
H H00D 0.6166 0.4763 0.9777 0.069 Uiso calc U . R 1 . .
C C20 0.61254(18) 0.66437(11) 0.31140(17) 0.0624(4) Uani d . . . 1 . .
H H00E 0.5388 0.6937 0.312 0.075 Uiso calc U . R 1 . .
C C17 0.8298(2) 0.57780(12) 0.30699(19) 0.0646(5) Uani d . . . 1 . .
H H00F 0.9031 0.5486 0.3055 0.077 Uiso calc U . R 1 . .
C C11 0.1393(2) 0.85726(12) 0.28403(19) 0.0696(5) Uani d . . . 1 . .
H H00G 0.1652 0.8881 0.2288 0.083 Uiso calc U . R 1 . .
C C10 0.00856(19) 0.86902(12) 0.27304(17) 0.0647(5) Uani d . . . 1 . .
H H00H -0.0536 0.9078 0.2106 0.078 Uiso calc U . R 1 . .
C C9 -0.03041(17) 0.82337(11) 0.35445(17) 0.0611(4) Uani d . . . 1 . .
H H00I -0.1191 0.8313 0.3467 0.073 Uiso calc U . R 1 . .
C C12 0.23164(18) 0.80030(11) 0.37611(18) 0.0631(5) Uani d . . . 1 . .
H H00J 0.3201 0.7928 0.3833 0.076 Uiso calc U . R 1 . .
C C18 0.7604(2) 0.63913(12) 0.20992(18) 0.0656(5) Uani d . . . 1 . .
O O1 0.8938(3) 0.62344(15) 0.0941(2) 0.1449(9) Uani d . . . 1 . .
C C1 0.7774(2) 0.45231(14) 0.8481(2) 0.0802(6) Uani d . . . 1 . .
H H00K 0.8007 0.4166 0.9261 0.12 Uiso calc U . R 1 . .
H H00L 0.8566 0.4876 0.8681 0.12 Uiso calc U . R 1 . .
H H00M 0.7552 0.4191 0.7678 0.12 Uiso calc U . R 1 . .
C C19 0.6518(2) 0.68188(13) 0.21246(18) 0.0723(5) Uani d . . . 1 . .
H H00N 0.6042 0.7231 0.1468 0.087 Uiso calc U . R 1 . .
C C21 0.8036(3) 0.65838(18) 0.1051(3) 0.1009(8) Uani d . . . 1 . .
H H00O 0.7563 0.7013 0.043 0.121 Uiso calc U . R 1 . .

loop_
_atom_site_aniso_label
_atom_site_aniso_U_11
_atom_site_aniso_U_22
_atom_site_aniso_U_33
_atom_site_aniso_U_12
_atom_site_aniso_U_13
_atom_site_aniso_U_23
N1 0.0521(7) 0.0573(8) 0.0509(7) 0.0049(6) 0.0274(6) 0.0087(6)
N2 0.0613(8) 0.0665(9) 0.0482(7) 0.0013(6) 0.0347(6) 0.0061(6)
C4 0.0461(8) 0.0488(8) 0.0405(7) -0.0031(6) 0.0223(6) 0.0015(6)
C13 0.0456(8) 0.0539(9) 0.0472(8) -0.0041(6) 0.0250(7) -0.0016(6)
C5 0.0520(9) 0.0590(9) 0.0532(9) 0.0007(7) 0.0318(7) 0.0033(7)
C3 0.0480(8) 0.0518(9) 0.0440(7) -0.0029(6) 0.0254(6) 0.0001(6)
C14 0.0502(8) 0.0580(9) 0.0475(8) -0.0060(7) 0.0265(7) -0.0022(7)
C15 0.0506(8) 0.0555(9) 0.0424(7) -0.0103(7) 0.0257(6) -0.0059(6)
C7 0.0505(8) 0.0533(9) 0.0481(8) 0.0018(6) 0.0260(7) -0.0009(6)
C6 0.0547(9) 0.0596(10) 0.0552(9) 0.0034(7) 0.0329(8) 0.0049(7)
C8 0.0521(9) 0.0644(10) 0.0578(9) -0.0049(7) 0.0309(7) 0.0018(7)
C16 0.0655(10) 0.0589(10) 0.0539(9) 0.0010(8) 0.0351(8) 0.0007(7)
C2 0.0631(10) 0.0687(11) 0.0460(8) 0.0025(8) 0.0307(8) 0.0124(7)
C20 0.0628(10) 0.0706(11) 0.0578(9) 0.0059(8) 0.0325(8) 0.0061(8)
C17 0.0742(11) 0.0695(11) 0.0702(11) -0.0073(9) 0.0510(9) -0.0113(9)
C11 0.0803(12) 0.0789(12) 0.0674(11) 0.0175(10) 0.0501(10) 0.0203(9)
C10 0.0644(10) 0.0744(12) 0.0525(9) 0.0153(8) 0.0264(8) 0.0098(8)
C9 0.0440(8) 0.0750(11) 0.0622(10) 0.0046(8) 0.0243(7) 0.0004(8)
C12 0.0613(10) 0.0754(12) 0.0691(10) 0.0161(8) 0.0446(9) 0.0154(9)
C18 0.0858(12) 0.0693(11) 0.0574(10) -0.0191(9) 0.0473(9) -0.0086(8)
O1 0.193(2) 0.173(2) 0.1497(18) -0.0333(17) 0.1473(18) -0.0209(15)
C1 0.0753(12) 0.0852(14) 0.0896(14) 0.0300(11) 0.0477(11) 0.0294(11)
C19 0.0883(13) 0.0749(12) 0.0549(10) -0.0016(10) 0.0358(9) 0.0137(9)
C21 0.140(2) 0.1091(19) 0.0888(15) -0.0319(16) 0.0833(16) -0.0084(13)

loop_
_atom_type_symbol
_atom_type_description
_atom_type_scat_dispersion_real
_atom_type_scat_dispersion_imag
_atom_type_scat_source
C C 0.0033 0.0016 'International Tables Vol C Tables 4.2.6.8 and 6.1.1.4'
H H 0.0000 0.0000 'International Tables Vol C Tables 4.2.6.8 and 6.1.1.4'
N N 0.0061 0.0033 'International Tables Vol C Tables 4.2.6.8 and 6.1.1.4'
O O 0.0106 0.0060 'International Tables Vol C Tables 4.2.6.8 and 6.1.1.4'

loop_
_geom_angle_atom_site_label_1
_geom_angle_atom_site_label_2
_geom_angle_atom_site_label_3
_geom_angle_site_symmetry_1
_geom_angle_site_symmetry_3
_geom_angle
_geom_angle_publ_flag
C2 N1 C4 . . 106.53(13) ?
C2 N1 C1 . . 127.40(14) ?
C4 N1 C1 . . 126.07(13) ?
C2 N2 C3 . . 104.53(12) ?
N1 C4 C3 . . 105.24(12) ?
N1 C4 C13 . . 124.84(13) ?
C3 C4 C13 . . 129.91(14) ?
C14 C13 C4 . . 177.36(17) ?
C6 C5 C3 . . 176.19(16) ?
N2 C3 C4 . . 110.42(13) ?
N2 C3 C5 . . 124.24(13) ?
C4 C3 C5 . . 125.31(13) ?
C13 C14 C15 . . 177.86(16) ?
C20 C15 C16 . . 118.81(14) ?
C20 C15 C14 . . 121.03(14) ?
C16 C15 C14 . . 120.15(14) ?
C12 C7 C8 . . 119.04(14) ?
C12 C7 C6 . . 119.96(13) ?
C8 C7 C6 . . 120.97(14) ?
C5 C6 C7 . . 178.30(17) ?
C9 C8 C7 . . 120.07(15) ?
C9 C8 H00B . . 120.0 ?
C7 C8 H00B . . 120.0 ?
C17 C16 C15 . . 120.27(16) ?
C17 C16 H00C . . 119.9 ?
C15 C16 H00C . . 119.9 ?
N2 C2 N1 . . 113.28(13) ?
N2 C2 H00D . . 123.4 ?
N1 C2 H00D . . 123.4 ?
C19 C20 C15 . . 120.04(16) ?
C19 C20 H00E . . 120.0 ?
C15 C20 H00E . . 120.0 ?
C16 C17 C18 . . 120.85(17) ?
C16 C17 H00F . . 119.6 ?
C18 C17 H00F . . 119.6 ?
C12 C11 C10 . . 120.30(16) ?
C12 C11 H00G . . 119.8 ?
C10 C11 H00G . . 119.8 ?
C11 C10 C9 . . 120.03(16) ?
C11 C10 H00H . . 120.0 ?
C9 C10 H00H . . 120.0 ?
C8 C9 C10 . . 120.24(15) ?
C8 C9 H00I . . 119.9 ?
C10 C9 H00I . . 119.9 ?
C11 C12 C7 . . 120.32(15) ?
C11 C12 H00J . . 119.8 ?
C7 C12 H00J . . 119.8 ?
C19 C18 C17 . . 119.26(15) ?
C19 C18 C21 . . 120.9(2) ?
C17 C18 C21 . . 119.9(2) ?
N1 C1 H00K . . 109.5 ?
N1 C1 H00L . . 109.5 ?
H00K C1 H00L . . 109.5 ?
N1 C1 H00M . . 109.5 ?
H00K C1 H00M . . 109.5 ?
H00L C1 H00M . . 109.5 ?
C18 C19 C20 . . 120.76(17) ?
C18 C19 H00N . . 119.6 ?
C20 C19 H00N . . 119.6 ?
O1 C21 C18 . . 125.0(3) ?
O1 C21 H00O . . 117.5 ?
C18 C21 H00O . . 117.5 ?

loop_
_geom_bond_atom_site_label_1
_geom_bond_atom_site_label_2
_geom_bond_site_symmetry_2
_geom_bond_distance
_geom_bond_publ_flag
N1 C2 . 1.349(2) ?
N1 C4 . 1.3740(18) ?
N1 C1 . 1.453(2) ?
N2 C2 . 1.309(2) ?
N2 C3 . 1.3722(18) ?
C4 C3 . 1.379(2) ?
C4 C13 . 1.4056(19) ?
C13 C14 . 1.200(2) ?
C5 C6 . 1.197(2) ?
C5 C3 . 1.416(2) ?
C14 C15 . 1.424(2) ?
C15 C20 . 1.388(2) ?
C15 C16 . 1.396(2) ?
C7 C12 . 1.389(2) ?
C7 C8 . 1.392(2) ?
C7 C6 . 1.431(2) ?
C8 C9 . 1.374(2) ?
C8 H00B . 0.93 ?
C16 C17 . 1.369(2) ?
C16 H00C . 0.93 ?
C2 H00D . 0.93 ?
C20 C19 . 1.381(2) ?
C20 H00E . 0.93 ?
C17 C18 . 1.378(3) ?
C17 H00F . 0.93 ?
C11 C12 . 1.371(2) ?
C11 C10 . 1.374(3) ?
C11 H00G . 0.93 ?
C10 C9 . 1.377(2) ?
C10 H00H . 0.93 ?
C9 H00I . 0.93 ?
C12 H00J . 0.93 ?
C18 C19 . 1.375(3) ?
C18 C21 . 1.477(3) ?
O1 C21 . 1.183(3) ?
C1 H00K . 0.96 ?
C1 H00L . 0.96 ?
C1 H00M . 0.96 ?
C19 H00N . 0.93 ?
C21 H00O . 0.93 ?
